data_7109057
loop_
_publ_author_name
'Manuel Alcarazo'
'Karin Radkowski'
'Gerlinde Mehler'
'Richard Goddard'
'Alois Furstner'

_publ_section_title
;
 Chiral heterobimetallic complexes of carbodiphosphoranes and
 phosphinidene_carbene adducts
;
_journal_name_full Chem.Commun.
_journal_page_first 3140
_journal_paper_doi 10.1039/c3cc40382c
_journal_volume 49
_journal_year 2013
_chemical_compound_source 'dichloromethane, ether'
_chemical_formula_moiety 'C38 H63 Au Cl2 N2 P Rh'
_chemical_formula_sum 'C38 H63 Au Cl2 N2 P Rh'
_chemical_formula_weight 949.65
_chemical_name_systematic
;
chloro-(1-(cyclooctadienyl-rhodium-chloride)(2,4,6-triisopropyl-phenyl)-
phosphino-2,3-bis(diisopropylamino)cyclopropenium-P)-gold
;
_space_group_IT_number 15
_symmetry_cell_setting monoclinic
_symmetry_Int_Tables_number 15
_symmetry_space_group_name_Hall '-C 2yc'
_symmetry_space_group_name_H-M 'C 1 2/c 1'
_atom_sites_solution_hydrogens geom
_atom_sites_solution_primary direct
_atom_sites_solution_secondary difmap
_audit_block_code MEG-Gl-041-03_7758
_audit_creation_date 2012-12-07
_cell_angle_alpha 90.00
_cell_angle_beta 126.810(2)
_cell_angle_gamma 90.00
_cell_formula_units_Z 8
_cell_length_a 24.580(3)
_cell_length_b 26.348(4)
_cell_length_c 15.250(2)
_cell_measurement_reflns_used 9828
_cell_measurement_temperature 100
_cell_measurement_theta_max 35.8921
_cell_measurement_theta_min 2.2743
_cell_volume 7907.3(19)
_computing_cell_refinement 'SAINT software (Bruker AXS, 2004)'
_computing_data_collection 'APEX2 (Bruker AXS, 2008)'
_computing_data_reduction 'SAINT software (Bruker AXS, 2004)'
_computing_molecular_graphics 'DIAMOND (Crystal Impact GbR, 2005)'
_computing_structure_refinement 'SHELXL-97 (G. M. Sheldrick, 2008)'
_computing_structure_solution 'SHELXS-97 (G. M. Sheldrick, 2008)'
_diffrn_ambient_temperature 100
_diffrn_detector_area_resol_mean 66.67
_diffrn_measured_fraction_theta_full 1.000
_diffrn_measured_fraction_theta_max 1.000
_diffrn_measurement_device_type 'Bruker-AXS Kappa Mach3 APEX-II'
_diffrn_measurement_method 'CCD \f- and \w-scans'
_diffrn_radiation_monochromator 'Incoatec Helios mirrors'
_diffrn_radiation_source '0.2 x 2mm^2^ focus rotating anode'
_diffrn_radiation_type Mo-K\a
_diffrn_radiation_wavelength 0.71073
_diffrn_reflns_av_R_equivalents 0.0505
_diffrn_reflns_av_sigmaI/netI 0.0256
_diffrn_reflns_limit_h_max 35
_diffrn_reflns_limit_h_min -35
_diffrn_reflns_limit_k_max 37
_diffrn_reflns_limit_k_min -37
_diffrn_reflns_limit_l_max 21
_diffrn_reflns_limit_l_min -21
_diffrn_reflns_number 110186
_diffrn_reflns_theta_full 30.51
_diffrn_reflns_theta_max 30.51
_diffrn_reflns_theta_min 2.27
_diffrn_standards_decay_% 0
_diffrn_standards_interval_count 0
_diffrn_standards_interval_time 0
_diffrn_standards_number 0
_exptl_absorpt_coefficient_mu 4.327
_exptl_absorpt_correction_T_max 0.76362
_exptl_absorpt_correction_T_min 0.18962
_exptl_absorpt_correction_type gaussian
_exptl_absorpt_process_details 'SADABS (Bruker AXS, 2008)'
_exptl_crystal_colour yellow
_exptl_crystal_density_diffrn 1.595
_exptl_crystal_description needle
_exptl_crystal_F_000 3824
_exptl_crystal_size_max 0.19
_exptl_crystal_size_mid 0.12
_exptl_crystal_size_min 0.04
_refine_diff_density_max 1.561
_refine_diff_density_min -1.038
_refine_diff_density_rms 0.096
_refine_ls_extinction_method none
_refine_ls_goodness_of_fit_ref 1.228
_refine_ls_hydrogen_treatment constr
_refine_ls_matrix_type full
_refine_ls_number_parameters 420
_refine_ls_number_reflns 12070
_refine_ls_number_restraints 0
_refine_ls_restrained_S_all 1.228
_refine_ls_R_factor_all 0.0277
_refine_ls_R_factor_gt 0.0200
_refine_ls_shift/su_max 0.004
_refine_ls_shift/su_mean 0.000
_refine_ls_structure_factor_coef Fsqd
_refine_ls_weighting_details 'calc w=1/[\s^2^(Fo^2^)+(0.0150P)^2^+4.9795P] where P=(Fo^2^+2Fc^2^)/3'
_refine_ls_weighting_scheme calc
_refine_ls_wR_factor_gt 0.0467
_refine_ls_wR_factor_ref 0.0491
_reflns_number_gt 10548
_reflns_number_total 12070
_reflns_threshold_expression >2sigma(I)
_cod_data_source_file c3cc40382c.txt
_cod_data_source_block 10
_cod_original_cell_volume 7907.5(19)
_cod_original_sg_symbol_Hall '-c 2yc'
_cod_original_sg_symbol_H-M C2/c
_cod_database_code 7109057

loop_
_symmetry_equiv_pos_as_xyz
'x, y, z'
'-x, y, -z+1/2'
'x+1/2, y+1/2, z'
'-x+1/2, y+1/2, -z+1/2'
'-x, -y, -z'
'x, -y, z-1/2'
'-x+1/2, -y+1/2, -z'
'x+1/2, -y+1/2, z-1/2'

loop_
_atom_site_label
_atom_site_type_symbol
_atom_site_fract_x
_atom_site_fract_y
_atom_site_fract_z
_atom_site_U_iso_or_equiv
_atom_site_adp_type
_atom_site_occupancy
_atom_site_symmetry_multiplicity
_atom_site_calc_flag
_atom_site_refinement_flags
Au1 Au 0.281872(3) 0.503459(3) 0.300797(6) 0.01220(2) Uani 1 1 d .
Rh2 Rh 0.392934(7) 0.625296(5) 0.423912(12) 0.01324(3) Uani 1 1 d .
Cl1 Cl 0.29128(3) 0.416321(18) 0.30831(4) 0.02082(10) Uani 1 1 d .
Cl2 Cl 0.34494(3) 0.705727(19) 0.40531(5) 0.02626(11) Uani 1 1 d .
P3 P 0.28464(2) 0.589141(18) 0.29115(4) 0.01183(9) Uani 1 1 d .
N1 N 0.16167(8) 0.70842(6) 0.22087(14) 0.0165(3) Uani 1 1 d .
N2 N 0.19238(8) 0.61962(6) 0.43763(14) 0.0156(3) Uani 1 1 d .
C1 C 0.22740(9) 0.62382(7) 0.30754(15) 0.0136(3) Uani 1 1 d .
C2 C 0.18847(9) 0.66714(7) 0.28118(16) 0.0147(4) Uani 1 1 d .
C3 C 0.19945(9) 0.63326(7) 0.36150(16) 0.0145(3) Uani 1 1 d .
C4 C 0.17555(10) 0.72127(8) 0.14064(16) 0.0178(4) Uani 1 1 d .
H4 H 0.2048 0.6937 0.1441 0.021 Uiso 1 1 calc R
C5 C 0.21457(11) 0.77082(8) 0.16979(18) 0.0233(4) Uani 1 1 d .
H5A H 0.1865 0.7988 0.1645 0.035 Uiso 1 1 calc R
H5B H 0.2258 0.7767 0.1189 0.035 Uiso 1 1 calc R
H5C H 0.2565 0.7688 0.2448 0.035 Uiso 1 1 calc R
C6 C 0.11000(12) 0.72265(9) 0.02374(18) 0.0259(5) Uani 1 1 d .
H6A H 0.0854 0.6906 0.0076 0.039 Uiso 1 1 calc R
H6B H 0.1210 0.7273 -0.0277 0.039 Uiso 1 1 calc R
H6C H 0.0815 0.7509 0.0164 0.039 Uiso 1 1 calc R
C7 C 0.11821(11) 0.74367(8) 0.2302(2) 0.0245(5) Uani 1 1 d .
H7 H 0.1075 0.7727 0.1801 0.029 Uiso 1 1 calc R
C8 C 0.05033(12) 0.71896(9) 0.1876(2) 0.0311(5) Uani 1 1 d .
H8A H 0.0266 0.7095 0.1106 0.047 Uiso 1 1 calc R
H8B H 0.0224 0.7430 0.1940 0.047 Uiso 1 1 calc R
H8C H 0.0584 0.6885 0.2308 0.047 Uiso 1 1 calc R
C9 C 0.15636(14) 0.76595(9) 0.3446(2) 0.0344(6) Uani 1 1 d .
H9A H 0.1744 0.7384 0.3984 0.052 Uiso 1 1 calc R
H9B H 0.1254 0.7868 0.3497 0.052 Uiso 1 1 calc R
H9C H 0.1940 0.7870 0.3596 0.052 Uiso 1 1 calc R
C10 C 0.14054(10) 0.64401(8) 0.44420(17) 0.0170(4) Uani 1 1 d .
H10 H 0.1247 0.6753 0.3981 0.020 Uiso 1 1 calc R
C11 C 0.16933(13) 0.66033(11) 0.5597(2) 0.0355(6) Uani 1 1 d .
H11A H 0.1814 0.6302 0.6057 0.053 Uiso 1 1 calc R
H11B H 0.1352 0.6802 0.5586 0.053 Uiso 1 1 calc R
H11C H 0.2100 0.6811 0.5894 0.053 Uiso 1 1 calc R
C12 C 0.07940(11) 0.60966(9) 0.3959(2) 0.0312(5) Uani 1 1 d .
H12A H 0.0626 0.5995 0.3218 0.047 Uiso 1 1 calc R
H12B H 0.0435 0.6279 0.3928 0.047 Uiso 1 1 calc R
H12C H 0.0925 0.5794 0.4419 0.047 Uiso 1 1 calc R
C13 C 0.22854(10) 0.57346(7) 0.50478(16) 0.0152(4) Uani 1 1 d .
H13 H 0.2183 0.5703 0.5589 0.018 Uiso 1 1 calc R
C14 C 0.20246(11) 0.52543(8) 0.43543(18) 0.0208(4) Uani 1 1 d .
H14A H 0.1530 0.5234 0.3944 0.031 Uiso 1 1 calc R
H14B H 0.2236 0.4957 0.4832 0.031 Uiso 1 1 calc R
H14C H 0.2140 0.5263 0.3841 0.031 Uiso 1 1 calc R
C15 C 0.30505(10) 0.57980(9) 0.56987(18) 0.0223(4) Uani 1 1 d .
H15A H 0.3170 0.5831 0.5193 0.034 Uiso 1 1 calc R
H15B H 0.3280 0.5501 0.6168 0.034 Uiso 1 1 calc R
H15C H 0.3195 0.6104 0.6154 0.034 Uiso 1 1 calc R
C16 C 0.43392(9) 0.55460(7) 0.50231(16) 0.0148(4) Uani 1 1 d .
H16 H 0.3987 0.5283 0.4811 0.018 Uiso 1 1 calc R
C17 C 0.44664(10) 0.56132(7) 0.42483(17) 0.0159(4) Uani 1 1 d .
H17 H 0.4188 0.5390 0.3589 0.019 Uiso 1 1 calc R
C18 C 0.51594(10) 0.57530(8) 0.45456(18) 0.0196(4) Uani 1 1 d .
H18A H 0.5207 0.5600 0.4002 0.024 Uiso 1 1 calc R
H18B H 0.5517 0.5606 0.5270 0.024 Uiso 1 1 calc R
C19 C 0.52718(10) 0.63267(8) 0.45837(19) 0.0224(4) Uani 1 1 d .
H19A H 0.5763 0.6398 0.5121 0.027 Uiso 1 1 calc R
H19B H 0.5131 0.6441 0.3856 0.027 Uiso 1 1 calc R
C20 C 0.48871(10) 0.66303(8) 0.48900(17) 0.0197(4) Uani 1 1 d .
H20 H 0.4843 0.7000 0.4707 0.024 Uiso 1 1 calc R
C21 C 0.48786(10) 0.65208(8) 0.57695(18) 0.0203(4) Uani 1 1 d .
H21 H 0.4821 0.6824 0.6101 0.024 Uiso 1 1 calc R
C22 C 0.52862(10) 0.60943(8) 0.65711(17) 0.0224(4) Uani 1 1 d .
H22A H 0.5448 0.6201 0.7314 0.027 Uiso 1 1 calc R
H22B H 0.5689 0.6023 0.6591 0.027 Uiso 1 1 calc R
C23 C 0.48577(10) 0.56094(8) 0.62476(17) 0.0201(4) Uani 1 1 d .
H23A H 0.5165 0.5312 0.6544 0.024 Uiso 1 1 calc R
H23B H 0.4619 0.5616 0.6588 0.024 Uiso 1 1 calc R
C24 C 0.23994(10) 0.60139(7) 0.14269(16) 0.0151(4) Uani 1 1 d .
C25 C 0.16992(10) 0.58956(8) 0.06722(17) 0.0181(4) Uani 1 1 d .
C26 C 0.13705(11) 0.60056(8) -0.04364(17) 0.0236(4) Uani 1 1 d .
H26 H 0.0897 0.5941 -0.0939 0.028 Uiso 1 1 calc R
C27 C 0.17092(12) 0.62056(9) -0.08350(18) 0.0261(5) Uani 1 1 d .
C28 C 0.23994(12) 0.62961(9) -0.00862(19) 0.0253(5) Uani 1 1 d .
H28 H 0.2642 0.6424 -0.0343 0.030 Uiso 1 1 calc R
C29 C 0.27496(11) 0.62069(8) 0.10272(17) 0.0189(4) Uani 1 1 d .
C30 C 0.12793(10) 0.56233(8) 0.09693(17) 0.0191(4) Uani 1 1 d .
H30 H 0.1580 0.5569 0.1780 0.023 Uiso 1 1 calc R
C31 C 0.06562(11) 0.59231(9) 0.0675(2) 0.0274(5) Uani 1 1 d .
H31A H 0.0804 0.6245 0.1078 0.041 Uiso 1 1 calc R
H31B H 0.0408 0.5725 0.0874 0.041 Uiso 1 1 calc R
H31C H 0.0359 0.5992 -0.0113 0.041 Uiso 1 1 calc R
C32 C 0.10598(12) 0.51005(8) 0.04238(19) 0.0244(4) Uani 1 1 d .
H32A H 0.0789 0.5141 -0.0373 0.037 Uiso 1 1 calc R
H32B H 0.0786 0.4931 0.0609 0.037 Uiso 1 1 calc R
H32C H 0.1463 0.4896 0.0685 0.037 Uiso 1 1 calc R
C33 C 0.13653(13) 0.63070(10) -0.20435(19) 0.0322(5) Uani 1 1 d .
H33 H 0.1730 0.6428 -0.2096 0.039 Uiso 1 1 calc R
C34 C 0.10877(14) 0.58261(10) -0.27097(19) 0.0364(6) Uani 1 1 d .
H34A H 0.1453 0.5575 -0.2407 0.055 Uiso 1 1 calc R
H34B H 0.0904 0.5900 -0.3471 0.055 Uiso 1 1 calc R
H34C H 0.0726 0.5691 -0.2684 0.055 Uiso 1 1 calc R
C35 C 0.08528(18) 0.67241(12) -0.2494(2) 0.0555(9) Uani 1 1 d .
H35A H 0.0488 0.6628 -0.2441 0.083 Uiso 1 1 calc R
H35B H 0.0662 0.6783 -0.3263 0.083 Uiso 1 1 calc R
H35C H 0.1072 0.7035 -0.2073 0.083 Uiso 1 1 calc R
C36 C 0.35088(11) 0.62966(8) 0.17324(18) 0.0216(4) Uani 1 1 d .
H36 H 0.3685 0.6257 0.2514 0.026 Uiso 1 1 calc R
C37 C 0.38449(12) 0.58844(10) 0.1492(2) 0.0312(5) Uani 1 1 d .
H37A H 0.3737 0.5549 0.1629 0.047 Uiso 1 1 calc R
H37B H 0.4339 0.5934 0.1968 0.047 Uiso 1 1 calc R
H37C H 0.3673 0.5908 0.0724 0.047 Uiso 1 1 calc R
C38 C 0.36953(14) 0.68299(10) 0.1605(2) 0.0377(6) Uani 1 1 d .
H38A H 0.3534 0.6880 0.0847 0.057 Uiso 1 1 calc R
H38B H 0.4190 0.6871 0.2100 0.057 Uiso 1 1 calc R
H38C H 0.3482 0.7081 0.1785 0.057 Uiso 1 1 calc R

loop_
_atom_site_aniso_label
_atom_site_aniso_U_11
_atom_site_aniso_U_22
_atom_site_aniso_U_33
_atom_site_aniso_U_23
_atom_site_aniso_U_13
_atom_site_aniso_U_12
Au1 0.01231(3) 0.01000(3) 0.01404(4) -0.00031(2) 0.00777(3) 0.00007(2)
Rh2 0.01309(6) 0.00987(7) 0.01757(7) -0.00096(5) 0.00963(6) -0.00030(5)
Cl1 0.0231(2) 0.0113(2) 0.0257(3) -0.00078(18) 0.0134(2) -0.00026(17)
Cl2 0.0210(2) 0.0124(2) 0.0400(3) -0.0029(2) 0.0154(2) 0.00179(18)
P3 0.0130(2) 0.0103(2) 0.0139(2) 0.00058(17) 0.00906(19) 0.00085(16)
N1 0.0206(8) 0.0128(8) 0.0223(9) 0.0035(6) 0.0162(7) 0.0041(6)
N2 0.0178(8) 0.0135(8) 0.0202(8) 0.0027(6) 0.0140(7) 0.0033(6)
C1 0.0147(8) 0.0114(8) 0.0146(8) 0.0006(7) 0.0088(7) -0.0006(6)
C2 0.0149(8) 0.0121(8) 0.0184(9) 0.0009(7) 0.0107(8) 0.0001(7)
C3 0.0140(8) 0.0106(8) 0.0175(9) 0.0002(7) 0.0087(7) 0.0002(6)
C4 0.0238(10) 0.0147(9) 0.0196(10) 0.0038(7) 0.0155(9) 0.0034(7)
C5 0.0294(11) 0.0186(10) 0.0239(11) 0.0045(8) 0.0171(10) -0.0003(8)
C6 0.0286(11) 0.0223(11) 0.0221(11) 0.0056(9) 0.0126(10) 0.0025(9)
C7 0.0328(12) 0.0157(10) 0.0390(13) 0.0098(9) 0.0289(11) 0.0115(8)
C8 0.0271(11) 0.0307(13) 0.0436(14) 0.0187(11) 0.0256(11) 0.0142(9)
C9 0.0571(16) 0.0177(11) 0.0519(16) -0.0029(11) 0.0453(15) 0.0010(10)
C10 0.0190(9) 0.0165(9) 0.0213(10) 0.0032(7) 0.0152(8) 0.0052(7)
C11 0.0364(13) 0.0422(15) 0.0292(13) -0.0072(11) 0.0205(11) 0.0123(11)
C12 0.0174(10) 0.0298(12) 0.0452(15) 0.0043(11) 0.0181(11) 0.0046(9)
C13 0.0189(9) 0.0136(9) 0.0169(9) 0.0035(7) 0.0127(8) 0.0039(7)
C14 0.0285(11) 0.0142(9) 0.0273(11) 0.0002(8) 0.0208(10) 0.0011(8)
C15 0.0178(9) 0.0258(11) 0.0227(11) 0.0050(8) 0.0118(9) 0.0050(8)
C16 0.0128(8) 0.0115(8) 0.0173(9) 0.0007(7) 0.0076(7) 0.0013(6)
C17 0.0157(9) 0.0108(8) 0.0218(10) -0.0019(7) 0.0114(8) 0.0008(7)
C18 0.0174(9) 0.0177(9) 0.0284(11) -0.0022(8) 0.0163(9) 0.0001(7)
C19 0.0186(9) 0.0191(10) 0.0330(12) -0.0015(9) 0.0174(9) -0.0031(8)
C20 0.0150(9) 0.0151(9) 0.0277(11) -0.0039(8) 0.0121(9) -0.0052(7)
C21 0.0170(9) 0.0158(9) 0.0243(10) -0.0077(8) 0.0103(9) -0.0049(7)
C22 0.0176(9) 0.0232(11) 0.0201(10) -0.0052(8) 0.0079(8) -0.0029(8)
C23 0.0182(9) 0.0182(10) 0.0194(10) 0.0000(8) 0.0089(8) -0.0002(7)
C24 0.0186(9) 0.0124(8) 0.0159(9) 0.0006(7) 0.0113(8) 0.0028(7)
C25 0.0193(9) 0.0143(9) 0.0180(10) -0.0012(7) 0.0097(8) 0.0040(7)
C26 0.0209(10) 0.0208(10) 0.0186(10) -0.0018(8) 0.0062(9) 0.0022(8)
C27 0.0354(12) 0.0218(11) 0.0184(10) 0.0030(8) 0.0147(10) 0.0052(9)
C28 0.0344(12) 0.0229(11) 0.0239(11) 0.0036(9) 0.0203(10) 0.0028(9)
C29 0.0256(10) 0.0159(9) 0.0204(10) 0.0011(8) 0.0166(9) 0.0022(7)
C30 0.0134(9) 0.0201(10) 0.0185(10) -0.0018(8) 0.0067(8) 0.0007(7)
C31 0.0164(10) 0.0263(11) 0.0337(13) -0.0043(10) 0.0120(10) 0.0011(8)
C32 0.0234(11) 0.0211(10) 0.0236(11) -0.0027(8) 0.0113(9) -0.0013(8)
C33 0.0343(13) 0.0367(14) 0.0199(11) 0.0038(10) 0.0133(10) 0.0008(10)
C34 0.0401(14) 0.0375(15) 0.0175(11) -0.0005(10) 0.0098(11) 0.0031(11)
C35 0.080(2) 0.0407(17) 0.0258(14) 0.0111(12) 0.0210(16) 0.0235(16)
C36 0.0264(10) 0.0227(11) 0.0230(10) 0.0031(8) 0.0188(9) -0.0006(8)
C37 0.0290(12) 0.0417(15) 0.0305(13) 0.0023(11) 0.0220(11) 0.0057(10)
C38 0.0389(14) 0.0327(14) 0.0382(15) 0.0078(11) 0.0213(12) -0.0098(11)

loop_
_atom_type_symbol
_atom_type_description
_atom_type_scat_dispersion_real
_atom_type_scat_dispersion_imag
_atom_type_scat_source
C C 0.0033 0.0016 'International Tables Vol C Tables 4.2.6.8 and 6.1.1.4'
H H 0.0000 0.0000 'International Tables Vol C Tables 4.2.6.8 and 6.1.1.4'
Au Au -2.0133 8.8022 'International Tables Vol C Tables 4.2.6.8 and 6.1.1.4'
Cl Cl 0.1484 0.1585 'International Tables Vol C Tables 4.2.6.8 and 6.1.1.4'
N N 0.0061 0.0033 'International Tables Vol C Tables 4.2.6.8 and 6.1.1.4'
P P 0.1023 0.0942 'International Tables Vol C Tables 4.2.6.8 and 6.1.1.4'
Rh Rh -1.1178 0.9187 'International Tables Vol C Tables 4.2.6.8 and 6.1.1.4'

loop_
_exptl_crystal_face_index_h
_exptl_crystal_face_index_k
_exptl_crystal_face_index_l
_exptl_crystal_face_perp_dist
0.00 1.00 0.00 0.0650
0.00 -1.00 0.00 0.0540
0.00 0.00 -1.00 0.1050
0.00 0.00 1.00 0.0810
1.00 1.00 0.00 0.0130
-1.00 -1.00 0.00 0.0260

loop_
_geom_angle_atom_site_label_1
_geom_angle_atom_site_label_2
_geom_angle_atom_site_label_3
_geom_angle
_geom_angle_publ_flag
P3 Au1 Cl1 171.968(18) y
C16 Rh2 C17 38.54(7) y
C16 Rh2 C20 97.25(8) y
C17 Rh2 C20 82.06(8) y
C16 Rh2 C21 80.79(8) y
C17 Rh2 C21 89.30(8) y
C20 Rh2 C21 36.87(8) y
C16 Rh2 Cl2 153.39(6) y
C17 Rh2 Cl2 166.56(5) y
C20 Rh2 Cl2 88.32(6) y
C21 Rh2 Cl2 88.60(6) y
C16 Rh2 P3 92.27(5) y
C17 Rh2 P3 93.53(5) y
C20 Rh2 P3 158.16(6) y
C21 Rh2 P3 164.97(6) y
Cl2 Rh2 P3 91.92(2) y
C1 P3 C24 97.98(8) y
C1 P3 Au1 115.88(6) y
C24 P3 Au1 103.48(6) y
C1 P3 Rh2 104.24(6) y
C24 P3 Rh2 120.77(6) y
Au1 P3 Rh2 113.98(2) y
C2 N1 C7 122.43(16) y
C2 N1 C4 119.67(16) y
C7 N1 C4 117.89(16) y
C3 N2 C10 120.77(16) y
C3 N2 C13 119.11(15) y
C10 N2 C13 119.30(15) y
C3 C1 C2 61.21(13) y
C3 C1 P3 151.64(15) y
C2 C1 P3 146.30(15) y
N1 C2 C1 148.44(19) y
N1 C2 C3 152.54(18) y
C1 C2 C3 59.01(13) y
N2 C3 C1 148.45(18) y
N2 C3 C2 151.70(18) y
C1 C3 C2 59.78(13) y
N1 C4 C5 111.66(17) y
N1 C4 C6 111.27(17) y
C5 C4 C6 111.12(17) y
N1 C7 C9 111.55(18) y
N1 C7 C8 110.96(18) y
C9 C7 C8 114.8(2) y
N2 C10 C11 112.32(17) y
N2 C10 C12 110.53(17) y
C11 C10 C12 111.8(2) y
N2 C13 C15 110.70(16) y
N2 C13 C14 111.77(16) y
C15 C13 C14 112.71(17) y
C17 C16 C23 125.30(17) y
C17 C16 Rh2 71.56(11) y
C23 C16 Rh2 111.37(13) y
C16 C17 C18 123.64(18) y
C16 C17 Rh2 69.90(11) y
C18 C17 Rh2 112.82(13) y
C17 C18 C19 113.23(16) y
C20 C19 C18 113.72(17) y
C21 C20 C19 124.4(2) y
C21 C20 Rh2 72.89(11) y
C19 C20 Rh2 108.92(13) y
C20 C21 C22 123.37(19) y
C20 C21 Rh2 70.25(12) y
C22 C21 Rh2 112.68(13) y
C21 C22 C23 111.28(17) y
C16 C23 C22 113.37(17) y
C29 C24 C25 119.04(18) y
C29 C24 P3 121.27(15) y
C25 C24 P3 119.65(15) y
C26 C25 C24 118.46(19) y
C26 C25 C30 116.80(18) y
C24 C25 C30 124.63(18) y
C27 C26 C25 122.8(2) y
C28 C27 C26 117.5(2) y
C28 C27 C33 119.0(2) y
C26 C27 C33 123.4(2) y
C27 C28 C29 122.3(2) y
C28 C29 C24 119.8(2) y
C28 C29 C36 116.08(18) y
C24 C29 C36 124.04(18) y
C32 C30 C25 109.97(17) y
C32 C30 C31 109.87(17) y
C25 C30 C31 113.86(18) y
C35 C33 C34 113.1(2) y
C35 C33 C27 112.9(2) y
C34 C33 C27 111.5(2) y
C29 C36 C38 112.95(19) y
C29 C36 C37 109.29(18) y
C38 C36 C37 112.00(19) y

loop_
_geom_bond_atom_site_label_1
_geom_bond_atom_site_label_2
_geom_bond_distance
_geom_bond_publ_flag
Au1 P3 2.2660(6) y
Au1 Cl1 2.3035(6) y
Rh2 C16 2.1143(19) y
Rh2 C17 2.1360(18) y
Rh2 C20 2.1717(19) y
Rh2 C21 2.205(2) y
Rh2 Cl2 2.3584(6) y
Rh2 P3 2.3736(6) y
P3 C1 1.8161(19) y
P3 C24 1.859(2) y
N1 C2 1.318(2) y
N1 C7 1.486(2) y
N1 C4 1.493(2) y
N2 C3 1.322(2) y
N2 C10 1.483(2) y
N2 C13 1.492(2) y
C1 C3 1.374(3) y
C1 C2 1.385(3) y
C2 C3 1.405(3) y
C4 C5 1.520(3) y
C4 C6 1.528(3) y
C7 C9 1.519(3) y
C7 C8 1.527(3) y
C10 C11 1.514(3) y
C10 C12 1.514(3) y
C13 C15 1.521(3) y
C13 C14 1.523(3) y
C16 C17 1.403(3) y
C16 C23 1.512(3) y
C17 C18 1.522(3) y
C18 C19 1.532(3) y
C19 C20 1.510(3) y
C20 C21 1.384(3) y
C21 C22 1.514(3) y
C22 C23 1.537(3) y
C24 C29 1.414(3) y
C24 C25 1.418(3) y
C25 C26 1.399(3) y
C25 C30 1.532(3) y
C26 C27 1.395(3) y
C27 C28 1.385(3) y
C27 C33 1.522(3) y
C28 C29 1.388(3) y
C29 C36 1.513(3) y
C30 C32 1.531(3) y
C30 C31 1.532(3) y
C33 C35 1.493(4) y
C33 C34 1.507(4) y
C36 C38 1.526(3) y
C36 C37 1.537(3) y
